data_8100042
loop_
_publ_author_name
'Sun, Jie'
'Zheng, Yue-Qing'
'Lin, Jian-Li'

_publ_section_title
;
Crystal structure of tetraaquatrisuccinatodierbium hexahydrate, Er~2~
(H~2~O)~4~(C~4~H~4~O~4~)~3~ &#x00B7; 6H~2~O
;
_journal_issue 2
_journal_name_full 'Zeitschrift f\"ur Kristallographie - New Crystal Structures'
_journal_page_first 99
_journal_page_last 100
_journal_volume 219
_journal_year 2004
_chemical_formula_sum 'C12 H32 Er2 O22'
_chemical_formula_weight 862.90
_space_group_IT_number 2
_symmetry_cell_setting triclinic
_symmetry_space_group_name_Hall '-P 1'
_symmetry_space_group_name_H-M 'P -1'
_cell_angle_alpha 80.190(10)
_cell_angle_beta 89.840(10)
_cell_angle_gamma 71.370(10)
_cell_formula_units_Z 1
_cell_length_a 6.5170(10)
_cell_length_b 9.7740(10)
_cell_length_c 10.4660(10)
_cell_measurement_temperature 293(2)
_cell_volume 621.53(13)
_diffrn_ambient_temperature 293(2)
_exptl_crystal_density_diffrn 2.305
_cod_database_code 8100042

loop_
_symmetry_equiv_pos_as_xyz
'x, y, z'
'-x, -y, -z'

loop_
_atom_site_label
_atom_site_type_symbol
_atom_site_fract_x
_atom_site_fract_y
_atom_site_fract_z
_atom_site_U_iso_or_equiv
_atom_site_adp_type
_atom_site_occupancy
_atom_site_symmetry_multiplicity
_atom_site_Wyckoff_symbol
_atom_site_calc_flag
_atom_site_refinement_flags
_atom_site_disorder_assembly
_atom_site_disorder_group
Er Er 0.37408(3) 0.623859(19) 0.322129(16) 0.02669(11) Uani 1 2 i d . . .
O1 O 0.5466(6) 0.6072(4) 0.5489(3) 0.0356(7) Uani 1 2 i d . . .
O2 O 0.5231(7) 0.7919(4) 0.3949(4) 0.0448(9) Uani 1 2 i d . . .
C1 C 0.5886(7) 0.7251(5) 0.5066(5) 0.0288(8) Uani 1 2 i d . . .
C2 C 0.7138(8) 0.7847(6) 0.5912(4) 0.0326(9) Uani 1 2 i d . . .
H2A H 0.8161 0.7037 0.6493 0.061(9) Uiso 1 2 i calc R . .
H2B H 0.6143 0.8455 0.6439 0.061(9) Uiso 1 2 i calc R . .
C3 C 0.8364(8) 0.8751(6) 0.5109(5) 0.0359(10) Uani 1 2 i d . . .
H3A H 0.7331 0.9560 0.4533 0.061(9) Uiso 1 2 i calc R . .
H3B H 0.9062 0.9165 0.5688 0.061(9) Uiso 1 2 i calc R . .
C4 C 1.0055(7) 0.7890(5) 0.4309(4) 0.0301(9) Uani 1 2 i d . . .
O3 O 1.0901(6) 0.6511(4) 0.4674(3) 0.0374(8) Uani 1 2 i d . . .
O4 O 1.0668(7) 0.8510(4) 0.3314(4) 0.0405(8) Uani 1 2 i d . . .
O5 O 0.0743(6) 0.6147(5) 0.1869(4) 0.0381(8) Uani 1 2 i d . . .
O6 O 0.4005(6) 0.4768(4) 0.1583(4) 0.0397(8) Uani 1 2 i d . . .
C5 C 0.2007(8) 0.5223(5) 0.1272(5) 0.0319(9) Uani 1 2 i d . . .
C6 C 0.1193(8) 0.4630(7) 0.0214(5) 0.0414(12) Uani 1 2 i d . . .
H6A H 0.1437 0.3592 0.0512 0.061(9) Uiso 1 2 i calc R . .
H6B H 0.2049 0.4722 -0.0535 0.061(9) Uiso 1 2 i calc R . .
O7 O 0.4173(6) 0.7778(4) 0.1391(3) 0.0392(8) Uani 1 2 i d . . .
O8 O 0.7477(6) 0.5172(4) 0.3043(3) 0.0374(7) Uani 1 2 i d . . .
O9 O 0.3221(8) 0.7857(5) -0.1118(4) 0.0551(11) Uani 1 2 i d . . .
O10 O 0.7257(7) 0.9147(5) 0.1083(5) 0.0535(10) Uani 1 2 i d . . .
O11 O 1.1191(9) 1.1060(5) 0.1528(5) 0.0608(12) Uani 1 2 i d . . .
H7A H 0.3962 0.7602 0.0702 0.050 Uiso 1 2 i d . . .
H7B H 0.4917 0.8189 0.1244 0.050 Uiso 1 2 i d . . .
H8A H 0.8408 0.5430 0.2696 0.050 Uiso 1 2 i d . . .
H8B H 0.8331 0.4575 0.3659 0.050 Uiso 1 2 i d . . .
H9A H 0.1835 0.8202 -0.1243 0.050 Uiso 1 2 i d . . .
H9B H 0.3788 0.7305 -0.1460 0.050 Uiso 1 2 i d . . .
H10A H 0.6927 1.0009 0.1254 0.050 Uiso 1 2 i d . . .
H10B H 0.8510 0.8618 0.1411 0.050 Uiso 1 2 i d . . .
H11A H 1.1634 1.0254 0.2080 0.050 Uiso 1 2 i d . . .
H11B H 1.1672 1.0985 0.0759 0.050 Uiso 1 2 i d . . .

loop_
_atom_site_aniso_label
_atom_site_aniso_U_11
_atom_site_aniso_U_22
_atom_site_aniso_U_33
_atom_site_aniso_U_23
_atom_site_aniso_U_13
_atom_site_aniso_U_12
Er 0.02677(14) 0.03105(14) 0.02451(13) -0.00551(8) 0.00140(7) -0.01220(9)
O1 0.0390(18) 0.0341(17) 0.0391(17) -0.0102(14) 0.0089(14) -0.0173(14)
O2 0.059(2) 0.0414(19) 0.0379(18) -0.0017(15) -0.0133(17) -0.0237(18)
C1 0.0241(19) 0.029(2) 0.036(2) -0.0101(17) 0.0041(16) -0.0102(16)
C2 0.034(2) 0.041(2) 0.029(2) -0.0123(18) 0.0069(18) -0.019(2)
C3 0.035(2) 0.035(2) 0.046(3) -0.018(2) 0.013(2) -0.019(2)
C4 0.0261(19) 0.039(2) 0.030(2) -0.0126(18) 0.0023(16) -0.0148(18)
O3 0.0343(17) 0.0364(18) 0.0352(17) -0.0005(14) 0.0065(14) -0.0057(14)
O4 0.046(2) 0.0374(18) 0.0414(19) -0.0066(15) 0.0135(16) -0.0181(16)
O5 0.0293(16) 0.054(2) 0.0376(17) -0.0215(16) 0.0023(14) -0.0155(15)
O6 0.0304(17) 0.050(2) 0.0406(18) -0.0187(16) -0.0010(14) -0.0111(15)
C5 0.035(2) 0.036(2) 0.029(2) -0.0088(18) -0.0001(18) -0.0165(19)
C6 0.037(3) 0.052(3) 0.040(3) -0.022(2) -0.003(2) -0.013(2)
O7 0.044(2) 0.047(2) 0.0304(16) -0.0030(14) 0.0031(14) -0.0222(17)
O8 0.0287(16) 0.050(2) 0.0318(16) 0.0000(14) 0.0029(13) -0.0141(15)
O9 0.058(3) 0.057(3) 0.049(2) -0.021(2) 0.002(2) -0.011(2)
O10 0.048(2) 0.052(2) 0.059(3) 0.0060(19) -0.008(2) -0.022(2)
O11 0.070(3) 0.046(2) 0.062(3) -0.006(2) 0.003(2) -0.014(2)

loop_
_geom_bond_atom_site_label_1
_geom_bond_atom_site_label_2
_geom_bond_distance
_geom_bond_site_symmetry_2
_geom_bond_publ_flag
Er O7 2.302(4) . ?
Er O1 2.325(4) 2_666 ?
Er O8 2.343(3) . ?
Er O3 2.370(4) 1_455 ?
Er O2 2.381(4) . ?
Er O6 2.391(3) . ?
Er O5 2.449(3) . ?
Er O4 2.486(4) 1_455 ?
Er O1 2.586(4) . ?
Er C4 2.793(5) 1_455 ?
Er C5 2.801(5) . ?
Er C1 2.866(5) . ?
O1 C1 1.275(6) . ?
O1 Er 2.325(4) 2_666 ?
O2 C1 1.241(6) . ?
C1 C2 1.508(6) . ?
C2 C3 1.523(6) . ?
C2 H2A 0.9700 . ?
C2 H2B 0.9700 . ?
C3 C4 1.506(6) . ?
C3 H3A 0.9700 . ?
C3 H3B 0.9700 . ?
C4 O4 1.245(6) . ?
C4 O3 1.271(6) . ?
C4 Er 2.793(5) 1_655 ?
O3 Er 2.370(3) 1_655 ?
O4 Er 2.486(4) 1_655 ?
O5 C5 1.265(6) . ?
O6 C5 1.258(6) . ?
C5 C6 1.503(6) . ?
C6 C6 1.522(10) 2_565 ?
C6 H6A 0.9700 . ?
C6 H6B 0.9700 . ?
O7 H7A 0.7912 . ?
O7 H7B 0.7234 . ?
O8 H8A 0.7933 . ?
O8 H8B 0.8558 . ?
O9 H9A 0.8587 . ?
O9 H9B 0.7028 . ?
O10 H10A 0.8512 . ?
O10 H10B 0.8506 . ?
O11 H11A 0.8596 . ?
O11 H11B 0.8691 . ?
